data_4065619
loop_
_publ_author_name
'Gessner, Viktoria H.'
'Strohmann, Carsten'

_publ_section_title
;
 Lithiation of Diamine Ligands to Chiral Building Blocks: Syntheses,
 Selectivities, and Lithiated Intermediates
;
_journal_issue 7
_journal_name_full Organometallics
_journal_page_first 1858
_journal_paper_doi 10.1021/om100035g
_journal_volume 29
_journal_year 2010
_chemical_absolute_configuration syn
_chemical_formula_sum 'C18 H39 Li N2'
_chemical_formula_weight 290.45
_chemical_name_systematic
;
 ?
;
_space_group_IT_number 19
_symmetry_cell_setting orthorhombic
_symmetry_space_group_name_Hall 'P 2ac 2ab'
_symmetry_space_group_name_H-M 'P 21 21 21'
_atom_sites_solution_hydrogens geom
_atom_sites_solution_primary direct
_atom_sites_solution_secondary difmap
_audit_creation_date 2009-10-07T10:34:32-00:00
_cell_angle_alpha 90
_cell_angle_beta 90
_cell_angle_gamma 90
_cell_formula_units_Z 8
_cell_length_a 14.2640(9)
_cell_length_b 16.5410(9)
_cell_length_c 16.7437(9)
_cell_measurement_temperature 173(2)
_cell_volume 3950.5(4)
_computing_cell_refinement
;
CrysAlis RED, Oxford Diffraction Ltd.,
Version 1.171.32.37 (release 24-10-2008 CrysAlis171 .NET)
(compiled Oct 24 2008,09:44:38)
;
_computing_data_collection
;
CrysAlis CCD, Oxford Diffraction Ltd.,
Version 1.171.32.37 (release 24-10-2008 CrysAlis171 .NET)
(compiled Oct 24 2008,09:44:38)
;
_computing_data_reduction
;
CrysAlis RED, Oxford Diffraction Ltd.,
Version 1.171.32.37 (release 24-10-2008 CrysAlis171 .NET)
(compiled Oct 24 2008,09:44:38)
;
_computing_molecular_graphics 'Ortep-3 (Farrugia, 1997)'
_computing_publication_material SHELXL-97
_computing_structure_refinement 'SHELXL-97 (Sheldrick, 2008)'
_computing_structure_solution 'SHELXS-97 (Sheldrick, 2008)'
_diffrn_ambient_temperature 173(2)
_diffrn_measured_fraction_theta_full 0.999
_diffrn_measured_fraction_theta_max 0.999
_diffrn_radiation_monochromator graphite
_diffrn_radiation_source 'Enhance (Mo) X-ray Source'
_diffrn_radiation_type MoK\a
_diffrn_radiation_wavelength 0.71073
_diffrn_reflns_av_R_equivalents 0.0692
_diffrn_reflns_av_unetI/netI 0.112
_diffrn_reflns_limit_h_max 16
_diffrn_reflns_limit_h_min -16
_diffrn_reflns_limit_k_max 19
_diffrn_reflns_limit_k_min -19
_diffrn_reflns_limit_l_max 19
_diffrn_reflns_limit_l_min -19
_diffrn_reflns_number 48995
_diffrn_reflns_theta_full 25
_diffrn_reflns_theta_max 25
_diffrn_reflns_theta_min 2.24
_exptl_absorpt_coefficient_mu 0.055
_exptl_absorpt_correction_T_max 0.9914
_exptl_absorpt_correction_T_min 0.9125
_exptl_absorpt_correction_type empirical
_exptl_absorpt_process_details
;
CrysAlis RED, Oxford Diffraction Ltd.,
Version 1.171.32.37 (release 24-10-2008 CrysAlis171 .NET)
(compiled Oct 24 2008,09:44:38)
Empirical absorption correction using spherical harmonics,
 implemented in SCALE3 ABSPACK scaling algorithm.
;
_exptl_crystal_density_diffrn 0.977
_exptl_crystal_density_method 'not measured'
_exptl_crystal_F_000 1312
_exptl_crystal_size_max 0.4
_exptl_crystal_size_mid 0.2
_exptl_crystal_size_min 0.1
_refine_diff_density_max 0.192
_refine_diff_density_min -0.151
_refine_diff_density_rms 0.029
_refine_ls_abs_structure_details 'Flack H D (1983), Acta Cryst. A39, 876-881'
_refine_ls_abs_structure_Flack -0.9(18)
_refine_ls_extinction_method none
_refine_ls_goodness_of_fit_ref 1.017
_refine_ls_hydrogen_treatment riding
_refine_ls_matrix_type full
_refine_ls_number_parameters 393
_refine_ls_number_reflns 6948
_refine_ls_number_restraints 0
_refine_ls_restrained_S_all 1.017
_refine_ls_R_factor_all 0.0842
_refine_ls_R_factor_gt 0.0418
_refine_ls_shift/su_max 0.082
_refine_ls_shift/su_mean 0.005
_refine_ls_structure_factor_coef Fsqd
_refine_ls_weighting_details 'calc w=1/[\s^2^(Fo^2^)+(0.0147P)^2^+0.0000P] where P=(Fo^2^+2Fc^2^)/3'
_refine_ls_weighting_scheme calc
_refine_ls_wR_factor_gt 0.0602
_refine_ls_wR_factor_ref 0.0629
_reflns_number_gt 3850
_reflns_number_total 6948
_reflns_threshold_expression >2sigma(I)
_cod_data_source_file om100035g_si_002.cif
_cod_data_source_block 0459
_cod_original_sg_symbol_H-M P2(1)2(1)2(1)
_cod_database_code 4065619

loop_
_symmetry_equiv_pos_as_xyz
'x, y, z'
'-x+1/2, -y, z+1/2'
'-x, y+1/2, -z+1/2'
'x+1/2, -y+1/2, -z'

loop_
_atom_site_label
_atom_site_type_symbol
_atom_site_fract_x
_atom_site_fract_y
_atom_site_fract_z
_atom_site_U_iso_or_equiv
_atom_site_adp_type
_atom_site_occupancy
_atom_site_symmetry_multiplicity
_atom_site_calc_flag
_atom_site_refinement_flags
C1 C 0.61710(15) 0.00628(13) 0.78870(12) 0.0441(7) Uani 1 1 d .
H1A H 0.6638 -0.0239 0.8196 0.066 Uiso 1 1 calc R
H1B H 0.6039 -0.0225 0.7388 0.066 Uiso 1 1 calc R
H1C H 0.5593 0.0112 0.8199 0.066 Uiso 1 1 calc R
C2 C 0.65466(16) 0.08984(12) 0.76985(12) 0.0334(6) Uani 1 1 d .
H2A H 0.711 0.0846 0.7358 0.04 Uiso 1 1 calc R
H2B H 0.6068 0.1203 0.7393 0.04 Uiso 1 1 calc R
C3 C 0.60880(16) 0.19269(14) 0.96720(14) 0.0562(8) Uani 1 1 d .
H3A H 0.6349 0.1467 0.9966 0.084 Uiso 1 1 calc R
H3B H 0.5486 0.2082 0.9909 0.084 Uiso 1 1 calc R
H3C H 0.6524 0.2384 0.9701 0.084 Uiso 1 1 calc R
C4 C 0.59392(15) 0.16896(14) 0.87986(14) 0.0406(7) Uani 1 1 d .
H4A H 0.5433 0.1281 0.8767 0.049 Uiso 1 1 calc R
H4B H 0.5734 0.2171 0.8494 0.049 Uiso 1 1 calc R
C5 C 0.75016(15) 0.20044(12) 0.82607(12) 0.0277(6) Uani 1 1 d .
H5 H 0.7502 0.2378 0.873 0.033 Uiso 1 1 calc R
C6 C 0.72761(15) 0.25160(13) 0.75208(11) 0.0347(7) Uani 1 1 d .
H6A H 0.7232 0.2159 0.7048 0.042 Uiso 1 1 calc R
H6B H 0.666 0.2781 0.7595 0.042 Uiso 1 1 calc R
C7 C 0.80228(17) 0.31603(14) 0.73711(13) 0.0443(7) Uani 1 1 d .
H7A H 0.804 0.3542 0.7826 0.053 Uiso 1 1 calc R
H7B H 0.7864 0.3469 0.6883 0.053 Uiso 1 1 calc R
C8 C 0.89800(17) 0.27640(13) 0.72712(13) 0.0434(7) Uani 1 1 d .
H8A H 0.9462 0.3183 0.7176 0.052 Uiso 1 1 calc R
H8B H 0.8971 0.2396 0.6805 0.052 Uiso 1 1 calc R
C9 C 0.92189(16) 0.22887(13) 0.80259(12) 0.0367(7) Uani 1 1 d .
H9A H 0.9256 0.2665 0.8484 0.044 Uiso 1 1 calc R
H9B H 0.9841 0.2032 0.796 0.044 Uiso 1 1 calc R
C10 C 0.84851(15) 0.16339(12) 0.82048(11) 0.0249(6) Uani 1 1 d .
H10 H 0.8482 0.1255 0.774 0.03 Uiso 1 1 calc R
C11 C 0.93653(15) 0.04896(13) 0.87422(12) 0.0348(6) Uani 1 1 d .
H11A H 0.9643 0.0288 0.9246 0.042 Uiso 1 1 calc R
H11B H 0.9879 0.0716 0.8413 0.042 Uiso 1 1 calc R
C12 C 0.89261(15) -0.02102(12) 0.83007(12) 0.0373(7) Uani 1 1 d .
H12A H 0.8408 -0.0431 0.8617 0.056 Uiso 1 1 calc R
H12B H 0.9398 -0.0632 0.8214 0.056 Uiso 1 1 calc R
H12C H 0.8687 -0.0022 0.7784 0.056 Uiso 1 1 calc R
C13 C 0.90487(16) 0.16572(12) 0.95939(11) 0.0339(6) Uani 1 1 d .
H13A H 0.8725 0.2187 0.958 0.041 Uiso 1 1 calc R
H13B H 0.9726 0.1756 0.951 0.041 Uiso 1 1 calc R
C14 C 0.89059(16) 0.12766(13) 1.04076(12) 0.0454(7) Uani 1 1 d .
H14A H 0.8236 0.1176 1.0494 0.068 Uiso 1 1 calc R
H14B H 0.914 0.1643 1.0822 0.068 Uiso 1 1 calc R
H14C H 0.9249 0.0764 1.0434 0.068 Uiso 1 1 calc R
C15 C 0.71004(15) -0.03220(12) 1.01462(11) 0.0270(6) Uani 1 1 d .
C16 C 0.79614(15) -0.07786(12) 1.04312(12) 0.0415(7) Uani 1 1 d .
H16A H 0.7766 -0.1243 1.0754 0.062 Uiso 1 1 calc R
H16B H 0.8354 -0.0419 1.0755 0.062 Uiso 1 1 calc R
H16C H 0.832 -0.0969 0.9969 0.062 Uiso 1 1 calc R
C17 C 0.64540(16) -0.09601(13) 0.97778(12) 0.0445(7) Uani 1 1 d .
H17A H 0.676 -0.1201 0.9311 0.067 Uiso 1 1 calc R
H17B H 0.5864 -0.0705 0.9614 0.067 Uiso 1 1 calc R
H17C H 0.6324 -0.1382 1.0173 0.067 Uiso 1 1 calc R
C18 C 0.65990(17) -0.00251(13) 1.08930(12) 0.0470(7) Uani 1 1 d .
H18A H 0.6006 0.0232 1.0742 0.07 Uiso 1 1 calc R
H18B H 0.6996 0.0368 1.1171 0.07 Uiso 1 1 calc R
H18C H 0.6473 -0.0484 1.1247 0.07 Uiso 1 1 calc R
C19 C 0.11836(17) 0.18615(13) 0.46583(12) 0.0484(7) Uani 1 1 d .
H19A H 0.1665 0.1513 0.4423 0.073 Uiso 1 1 calc R
H19B H 0.107 0.2324 0.4306 0.073 Uiso 1 1 calc R
H19C H 0.0602 0.1554 0.4724 0.073 Uiso 1 1 calc R
C20 C 0.15147(16) 0.21611(12) 0.54679(12) 0.0372(6) Uani 1 1 d .
H20A H 0.2084 0.2495 0.5393 0.045 Uiso 1 1 calc R
H20B H 0.1023 0.2511 0.5702 0.045 Uiso 1 1 calc R
C21 C 0.09769(16) 0.03315(13) 0.67399(13) 0.0475(7) Uani 1 1 d .
H21A H 0.1266 -0.0037 0.6353 0.071 Uiso 1 1 calc R
H21B H 0.0367 0.0116 0.6906 0.071 Uiso 1 1 calc R
H21C H 0.1385 0.0384 0.7208 0.071 Uiso 1 1 calc R
C22 C 0.08421(16) 0.11502(13) 0.63601(13) 0.0418(7) Uani 1 1 d .
H22A H 0.0381 0.1102 0.592 0.05 Uiso 1 1 calc R
H22B H 0.058 0.1526 0.6762 0.05 Uiso 1 1 calc R
C23 C 0.23617(15) 0.17744(12) 0.66865(12) 0.0278(6) Uani 1 1 d .
H23 H 0.231 0.1367 0.7126 0.033 Uiso 1 1 calc R
C24 C 0.21149(17) 0.25985(13) 0.70557(12) 0.0449(7) Uani 1 1 d .
H24A H 0.2106 0.3013 0.6629 0.054 Uiso 1 1 calc R
H24B H 0.1478 0.257 0.7289 0.054 Uiso 1 1 calc R
C25 C 0.2804(2) 0.28567(14) 0.77002(14) 0.0521(8) Uani 1 1 d .
H25A H 0.2632 0.34 0.79 0.063 Uiso 1 1 calc R
H25B H 0.2772 0.2473 0.8153 0.063 Uiso 1 1 calc R
C26 C 0.37947(19) 0.28770(14) 0.73742(13) 0.0462(8) Uani 1 1 d .
H26A H 0.4235 0.3042 0.7802 0.055 Uiso 1 1 calc R
H26B H 0.3836 0.3278 0.6937 0.055 Uiso 1 1 calc R
C27 C 0.40643(16) 0.20476(12) 0.70624(12) 0.0396(7) Uani 1 1 d .
H27A H 0.406 0.1655 0.7509 0.048 Uiso 1 1 calc R
H27B H 0.4709 0.2069 0.6843 0.048 Uiso 1 1 calc R
C28 C 0.33840(15) 0.17582(12) 0.64061(11) 0.0264(6) Uani 1 1 d .
H28 H 0.3435 0.2154 0.5957 0.032 Uiso 1 1 calc R
C29 C 0.38328(16) 0.03549(12) 0.67066(12) 0.0385(7) Uani 1 1 d .
H29A H 0.3402 0.0449 0.7161 0.046 Uiso 1 1 calc R
H29B H 0.4479 0.0451 0.69 0.046 Uiso 1 1 calc R
C30 C 0.37491(16) -0.05184(12) 0.64499(13) 0.0495(7) Uani 1 1 d .
H30A H 0.3105 -0.0627 0.6278 0.074 Uiso 1 1 calc R
H30B H 0.3909 -0.0872 0.6899 0.074 Uiso 1 1 calc R
H30C H 0.418 -0.0622 0.6005 0.074 Uiso 1 1 calc R
C31 C 0.44077(15) 0.10010(13) 0.55036(13) 0.0370(7) Uani 1 1 d .
H31A H 0.4634 0.0448 0.5387 0.044 Uiso 1 1 calc R
H31B H 0.4928 0.13 0.5761 0.044 Uiso 1 1 calc R
C32 C 0.41640(16) 0.14123(13) 0.47267(12) 0.0449(7) Uani 1 1 d .
H32A H 0.3607 0.1157 0.4495 0.067 Uiso 1 1 calc R
H32B H 0.4691 0.1362 0.4354 0.067 Uiso 1 1 calc R
H32C H 0.4036 0.1986 0.4826 0.067 Uiso 1 1 calc R
C33 C 0.21385(17) -0.03912(13) 0.46190(13) 0.0336(6) Uani 1 1 d .
C34 C 0.29999(18) -0.06273(17) 0.41667(16) 0.0890(11) Uani 1 1 d .
H34A H 0.3467 -0.0845 0.4538 0.134 Uiso 1 1 calc R
H34B H 0.3258 -0.0152 0.3896 0.134 Uiso 1 1 calc R
H34C H 0.2839 -0.104 0.377 0.134 Uiso 1 1 calc R
C35 C 0.1402(2) -0.01636(15) 0.39943(15) 0.0824(10) Uani 1 1 d .
H35A H 0.127 -0.0633 0.3655 0.124 Uiso 1 1 calc R
H35B H 0.1639 0.0281 0.3664 0.124 Uiso 1 1 calc R
H35C H 0.0824 0.0007 0.4264 0.124 Uiso 1 1 calc R
C36 C 0.1747(2) -0.11370(15) 0.50044(14) 0.0783(10) Uani 1 1 d .
H36A H 0.1639 -0.1551 0.4596 0.117 Uiso 1 1 calc R
H36B H 0.1153 -0.1006 0.5268 0.117 Uiso 1 1 calc R
H36C H 0.2193 -0.1341 0.5401 0.117 Uiso 1 1 calc R
Li1 Li 0.7431(3) 0.0596(2) 0.92928(19) 0.0319(10) Uani 1 1 d .
Li2 Li 0.2426(3) 0.0556(2) 0.5454(2) 0.0334(11) Uani 1 1 d .
N1 N 0.67929(12) 0.13590(10) 0.84285(10) 0.0256(5) Uani 1 1 d .
N2 N 0.86871(12) 0.11424(9) 0.89309(9) 0.0239(5) Uani 1 1 d .
N3 N 0.17299(12) 0.14958(9) 0.60382(10) 0.0259(5) Uani 1 1 d .
N4 N 0.36190(12) 0.09487(9) 0.60696(9) 0.0245(5) Uani 1 1 d .

loop_
_atom_site_aniso_label
_atom_site_aniso_U_11
_atom_site_aniso_U_22
_atom_site_aniso_U_33
_atom_site_aniso_U_23
_atom_site_aniso_U_13
_atom_site_aniso_U_12
C1 0.0484(19) 0.0412(16) 0.0427(15) 0.0057(13) -0.0120(14) -0.0015(15)
C2 0.0348(17) 0.0348(15) 0.0307(14) 0.0010(12) -0.0089(12) 0.0015(14)
C3 0.050(2) 0.0560(17) 0.0625(19) -0.0066(15) 0.0260(16) 0.0136(15)
C4 0.0266(17) 0.0429(16) 0.0525(18) 0.0044(14) 0.0074(14) 0.0083(14)
C5 0.0319(17) 0.0254(14) 0.0259(14) -0.0040(12) 0.0003(12) 0.0004(13)
C6 0.0437(18) 0.0273(14) 0.0333(14) 0.0048(12) -0.0012(13) 0.0092(14)
C7 0.062(2) 0.0359(16) 0.0346(15) 0.0093(13) 0.0013(14) 0.0001(16)
C8 0.047(2) 0.0363(16) 0.0474(17) 0.0099(13) 0.0125(15) -0.0035(15)
C9 0.0364(18) 0.0391(15) 0.0347(15) 0.0026(12) 0.0045(13) -0.0022(14)
C10 0.0285(16) 0.0237(13) 0.0225(13) -0.0011(11) -0.0012(12) 0.0012(12)
C11 0.0337(17) 0.0433(16) 0.0273(15) 0.0040(13) 0.0003(12) 0.0092(14)
C12 0.0464(18) 0.0297(14) 0.0358(14) -0.0041(12) -0.0008(13) 0.0135(14)
C13 0.0381(17) 0.0357(14) 0.0278(14) -0.0029(13) -0.0013(12) -0.0065(13)
C14 0.0510(19) 0.0568(17) 0.0284(15) -0.0043(13) -0.0108(13) -0.0079(15)
C15 0.0296(17) 0.0300(14) 0.0214(13) -0.0010(11) 0.0004(12) 0.0035(13)
C16 0.050(2) 0.0410(17) 0.0336(14) 0.0074(12) -0.0016(13) -0.0109(14)
C17 0.0525(19) 0.0411(16) 0.0400(15) 0.0111(12) -0.0014(14) -0.0120(15)
C18 0.058(2) 0.0435(16) 0.0394(15) 0.0057(13) 0.0055(14) -0.0046(15)
C19 0.0569(19) 0.0474(16) 0.0410(15) 0.0069(13) -0.0128(15) -0.0005(14)
C20 0.0323(17) 0.0391(15) 0.0403(15) 0.0017(13) -0.0080(14) 0.0105(13)
C21 0.0443(18) 0.0535(18) 0.0447(16) 0.0064(14) 0.0112(14) -0.0147(15)
C22 0.0274(17) 0.0500(18) 0.0480(17) -0.0049(14) 0.0077(14) 0.0015(15)
C23 0.0311(17) 0.0279(15) 0.0244(13) 0.0034(12) -0.0023(13) 0.0036(13)
C24 0.061(2) 0.0391(16) 0.0346(15) -0.0076(13) 0.0115(15) 0.0103(15)
C25 0.091(3) 0.0316(16) 0.0341(16) -0.0092(13) -0.0065(17) -0.0018(17)
C26 0.067(2) 0.0410(17) 0.0311(15) -0.0050(12) -0.0152(15) -0.0085(16)
C27 0.0506(19) 0.0326(15) 0.0357(15) 0.0017(13) -0.0160(14) -0.0071(14)
C28 0.0328(17) 0.0222(13) 0.0243(13) 0.0010(10) -0.0066(12) -0.0020(13)
C29 0.0391(18) 0.0347(15) 0.0418(15) 0.0077(13) -0.0093(13) -0.0015(13)
C30 0.050(2) 0.0318(15) 0.0667(17) 0.0162(13) 0.0074(15) 0.0091(15)
C31 0.0296(17) 0.0316(15) 0.0496(17) -0.0068(14) 0.0037(14) -0.0008(13)
C32 0.0449(19) 0.0472(16) 0.0426(16) 0.0049(14) 0.0163(14) -0.0043(15)
C33 0.0359(18) 0.0313(15) 0.0335(15) -0.0060(12) 0.0027(14) 0.0010(14)
C34 0.066(3) 0.092(2) 0.109(3) -0.063(2) 0.033(2) -0.026(2)
C35 0.112(3) 0.0602(19) 0.0751(19) -0.0254(17) -0.037(2) 0.001(2)
C36 0.130(3) 0.0527(19) 0.0522(18) -0.0124(15) -0.0025(19) -0.036(2)
Li1 0.038(3) 0.030(2) 0.028(2) -0.0078(18) 0.0054(19) 0.001(2)
Li2 0.029(3) 0.039(2) 0.032(2) 0.010(2) -0.003(2) -0.001(2)
N1 0.0201(13) 0.0257(11) 0.0310(11) -0.0008(9) 0.0010(10) 0.0033(10)
N2 0.0246(13) 0.0248(11) 0.0224(10) -0.0047(10) -0.0029(9) 0.0062(10)
N3 0.0215(13) 0.0281(11) 0.0281(11) 0.0017(10) 0.0008(10) 0.0003(10)
N4 0.0235(13) 0.0232(11) 0.0266(10) 0.0014(9) 0.0025(10) 0.0010(10)

loop_
_atom_type_symbol
_atom_type_description
_atom_type_scat_dispersion_real
_atom_type_scat_dispersion_imag
_atom_type_scat_source
C C 0.0033 0.0016 'International Tables Vol C Tables 4.2.6.8 and 6.1.1.4'
H H 0 0 'International Tables Vol C Tables 4.2.6.8 and 6.1.1.4'
Li Li -0.0003 0.0001 'International Tables Vol C Tables 4.2.6.8 and 6.1.1.4'
N N 0.0061 0.0033 'International Tables Vol C Tables 4.2.6.8 and 6.1.1.4'

loop_
_geom_angle_atom_site_label_1
_geom_angle_atom_site_label_2
_geom_angle_atom_site_label_3
_geom_angle
N1 C2 C1 112.38(16)
N1 C4 C3 112.54(18)
N1 C5 C6 113.79(17)
N1 C5 C10 110.13(16)
C6 C5 C10 111.28(17)
C7 C6 C5 111.79(17)
C6 C7 C8 110.04(18)
C7 C8 C9 109.31(19)
C8 C9 C10 111.87(18)
N2 C10 C5 110.18(16)
N2 C10 C9 114.33(17)
C5 C10 C9 110.70(17)
N2 C11 C12 113.07(17)
N2 C13 C14 112.70(17)
C18 C15 C16 106.40(17)
C18 C15 C17 105.69(18)
C16 C15 C17 105.71(17)
C18 C15 Li1 115.04(17)
C16 C15 Li1 112.65(18)
C17 C15 Li1 110.69(16)
N3 C20 C19 113.29(17)
N3 C22 C21 112.86(18)
N3 C23 C28 110.39(16)
N3 C23 C24 115.49(17)
C28 C23 C24 110.89(18)
C25 C24 C23 112.71(18)
C26 C25 C24 110.70(19)
C25 C26 C27 109.9(2)
C26 C27 C28 111.49(19)
N4 C28 C23 110.21(16)
N4 C28 C27 113.99(17)
C23 C28 C27 112.04(17)
N4 C29 C30 114.36(17)
N4 C31 C32 113.90(18)
C34 C33 C36 108.0(2)
C34 C33 C35 106.4(2)
C36 C33 C35 103.9(2)
C34 C33 Li2 111.40(19)
C36 C33 Li2 113.13(18)
C35 C33 Li2 113.44(18)
N2 Li1 N1 85.03(14)
N2 Li1 C15 133.4(2)
N1 Li1 C15 141.5(2)
N3 Li2 N4 85.69(15)
N3 Li2 C33 139.5(2)
N4 Li2 C33 134.8(2)
C4 N1 C2 109.99(18)
C4 N1 C5 111.89(16)
C2 N1 C5 111.83(16)
C4 N1 Li1 106.74(16)
C2 N1 Li1 110.98(15)
C5 N1 Li1 105.20(16)
C11 N2 C13 110.41(16)
C11 N2 C10 110.44(15)
C13 N2 C10 111.26(15)
C11 N2 Li1 107.78(16)
C13 N2 Li1 109.06(15)
C10 N2 Li1 107.79(16)
C22 N3 C20 109.89(17)
C22 N3 C23 111.75(16)
C20 N3 C23 111.39(16)
C22 N3 Li2 106.74(15)
C20 N3 Li2 110.34(15)
C23 N3 Li2 106.58(16)
C31 N4 C29 110.17(17)
C31 N4 C28 111.22(16)
C29 N4 C28 111.69(15)
C31 N4 Li2 108.79(15)
C29 N4 Li2 108.45(15)
C28 N4 Li2 106.37(15)

loop_
_geom_bond_atom_site_label_1
_geom_bond_atom_site_label_2
_geom_bond_distance
C1 C2 1.516(2)
C2 N1 1.482(2)
C3 C4 1.529(3)
C4 N1 1.472(2)
C5 N1 1.497(2)
C5 C6 1.534(2)
C5 C10 1.534(2)
C6 C7 1.528(3)
C7 C8 1.524(3)
C8 C9 1.527(3)
C9 C10 1.536(3)
C10 N2 1.491(2)
C11 N2 1.484(2)
C11 C12 1.510(2)
C13 N2 1.491(2)
C13 C14 1.515(2)
C15 C18 1.522(3)
C15 C16 1.519(3)
C15 C17 1.531(3)
C15 Li1 2.138(4)
C19 C20 1.519(2)
C20 N3 1.489(2)
C21 C22 1.508(3)
C22 N3 1.490(2)
C23 N3 1.484(2)
C23 C28 1.532(3)
C23 C24 1.538(3)
C24 C25 1.521(3)
C25 C26 1.515(3)
C26 C27 1.518(3)
C27 C28 1.542(3)
C28 N4 1.491(2)
C29 N4 1.482(2)
C29 C30 1.512(3)
C31 N4 1.473(2)
C31 C32 1.509(3)
C33 C34 1.495(3)
C33 C36 1.500(3)
C33 C35 1.530(3)
C33 Li2 2.140(4)
Li1 N2 2.096(4)
Li1 N1 2.124(4)
Li2 N3 2.087(4)
Li2 N4 2.093(4)
